data_4116766
loop_
_publ_author_name
'Anthony J. Kirby'
'Igor V. Komarov'
'Neil Feeder'

_publ_section_title
;
 Spontaneous, Millisecond Formation of a Twisted Amide from the Amino
 Acid, and the Crystal Structure of a Tetrahedral Intermediate
;
_journal_name_full 'Journal of the American Chemical Society'
_journal_page_first 7101
_journal_page_last 7102
_journal_paper_doi 10.1021/ja980700s
_journal_volume 120
_journal_year 1998
_chemical_compound_source 'see manuscript JA980700S-72 for details'
_chemical_formula_moiety 'C12 H22 N O2 1+, Cl 1-'
_chemical_formula_sum 'C12 H22 Cl N O2'
_chemical_formula_weight 247.76
_chemical_melting_point 463
_chemical_name_systematic
; 
 2,2-Dihydroxy-3,5,7-trimethyl-1-azoniatricyclo[3.3.1.1 3,7]decane chloride 
;
_space_group_IT_number 14
_symmetry_cell_setting monoclinic
_symmetry_space_group_name_Hall '-P 2yn'
_symmetry_space_group_name_H-M 'P 1 21/n 1'
_atom_sites_solution_hydrogens geom
_atom_sites_solution_primary direct
_atom_sites_solution_secondary difmap
_audit_creation_method SHELXL
_cell_angle_alpha 90.00
_cell_angle_beta 100.00(6)
_cell_angle_gamma 90.00
_cell_formula_units_Z 4
_cell_length_a 7.800(7)
_cell_length_b 13.441(8)
_cell_length_c 12.494(8)
_cell_measurement_reflns_used 25
_cell_measurement_temperature 150(2)
_cell_measurement_theta_max 15.0
_cell_measurement_theta_min 12.5
_cell_volume 1290.0(16)
_computing_cell_refinement 'R-AXIS Process Software'
_computing_data_collection 'R-AXIS Data Collection Software'
_computing_data_reduction 'R-AXIS Process Software'
_computing_molecular_graphics 'SHELXTL (Sheldrick, 1992)'
_computing_publication_material 'SHELXL-93 (Sheldrick, 1993)'
_computing_structure_refinement 'SHELXL-93 (Sheldrick, 1993)'
_computing_structure_solution 'SHELXS-86 (Sheldrick, 1990)'
_diffrn_ambient_temperature 150(2)
_diffrn_measurement_device 'Rigaku R-AXIS IIc'
_diffrn_radiation_monochromator graphite
_diffrn_radiation_source 'rotating anode'
_diffrn_radiation_type MoK\a
_diffrn_radiation_wavelength 0.71069
_diffrn_reflns_av_R_equivalents 0.0736
_diffrn_reflns_av_sigmaI/netI 0.0639
_diffrn_reflns_limit_h_max 9
_diffrn_reflns_limit_h_min -9
_diffrn_reflns_limit_k_max 16
_diffrn_reflns_limit_k_min -15
_diffrn_reflns_limit_l_max 14
_diffrn_reflns_limit_l_min -14
_diffrn_reflns_number 6509
_diffrn_reflns_theta_max 25.23
_diffrn_reflns_theta_min 2.24
_exptl_absorpt_coefficient_mu 0.284
_exptl_absorpt_correction_type none
_exptl_crystal_colour colourless
_exptl_crystal_density_diffrn 1.276
_exptl_crystal_description rod
_exptl_crystal_F_000 536
_exptl_crystal_size_max 0.30
_exptl_crystal_size_mid 0.10
_exptl_crystal_size_min 0.10
_refine_diff_density_max 0.248
_refine_diff_density_min -0.284
_refine_diff_density_rms 0.071
_refine_ls_extinction_method none
_refine_ls_goodness_of_fit_all 1.320
_refine_ls_goodness_of_fit_obs 1.341
_refine_ls_hydrogen_treatment refU
_refine_ls_matrix_type full
_refine_ls_number_parameters 159
_refine_ls_number_reflns 2156
_refine_ls_number_restraints 0
_refine_ls_restrained_S_all 1.547
_refine_ls_restrained_S_obs 1.341
_refine_ls_R_factor_all 0.0984
_refine_ls_R_factor_obs 0.0797
_refine_ls_shift/esd_max 0.037
_refine_ls_shift/esd_mean 0.005
_refine_ls_structure_factor_coef Fsqd
_refine_ls_weighting_details 'w=1/[\s^2^(Fo^2^)+(0.0301P)^2^+0.8719P] where P=(Fo^2^+2Fc^2^)/3'
_refine_ls_weighting_scheme calc
_refine_ls_wR_factor_all 0.1486
_refine_ls_wR_factor_obs 0.1222
_reflns_number_observed 1944
_reflns_number_total 2164
_reflns_observed_criterion >2sigma(I)
_cod_data_source_file ja980700s.cif
_cod_data_source_block ak9706
_cod_depositor_comments
;
The following automatic conversions were performed:

'_refine_ls_weighting_scheme' value 'calc
w=1/[\s^2^(Fo^2^)+(0.0301P)^2^+0.8719P] where P=(Fo^2^+2Fc^2^)/3' was
changed to 'calc'. New tag '_refine_ls_weighting_details' was
created. The value of the new tag was set to
'w=1/[\s^2^(Fo^2^)+(0.0301P)^2^+0.8719P] where P=(Fo^2^+2Fc^2^)/3'.

Automatic conversion script
Id: cif_fix_values 3143 2015-03-26 13:38:13Z robertas 
;
_cod_database_code 4116766

loop_
_symmetry_equiv_pos_as_xyz
'x, y, z'
'-x+1/2, y+1/2, -z+1/2'
'-x, -y, -z'
'x-1/2, -y-1/2, z-1/2'

loop_
_atom_site_aniso_label
_atom_site_aniso_U_11
_atom_site_aniso_U_22
_atom_site_aniso_U_33
_atom_site_aniso_U_23
_atom_site_aniso_U_13
_atom_site_aniso_U_12
Cl1 0.0246(4) 0.0405(5) 0.0297(5) 0.0191(4) 0.0048(3) 0.0047(4)
O1 0.0283(14) 0.0234(14) 0.0238(13) -0.0044(11) -0.0044(11) 0.0023(11)
N1 0.0274(15) 0.0150(15) 0.0160(14) 0.0038(12) 0.0048(12) 0.0038(12)
O2 0.0265(13) 0.0215(13) 0.0253(13) -0.0017(10) 0.0016(11) 0.0102(11)
C2 0.021(2) 0.016(2) 0.018(2) -0.0018(14) 0.0029(14) 0.0022(13)
C3 0.021(2) 0.014(2) 0.019(2) 0.0033(13) 0.0042(14) -0.0008(13)
C4 0.024(2) 0.028(2) 0.033(2) 0.004(2) 0.010(2) -0.002(2)
C5 0.025(2) 0.015(2) 0.025(2) 0.0030(14) 0.0050(15) 0.0011(14)
C6 0.025(2) 0.017(2) 0.024(2) 0.0011(14) 0.0078(15) 0.0041(14)
C7 0.034(2) 0.022(2) 0.042(2) -0.004(2) 0.013(2) 0.008(2)
C8 0.029(2) 0.018(2) 0.021(2) -0.0024(14) 0.0107(15) 0.0017(14)
C9 0.021(2) 0.020(2) 0.026(2) 0.0044(15) 0.0045(15) 0.0030(14)
C10 0.022(2) 0.020(2) 0.020(2) 0.0006(14) 0.0045(13) -0.0021(14)
C11 0.028(2) 0.035(2) 0.030(2) -0.006(2) 0.000(2) -0.009(2)
C12 0.021(2) 0.024(2) 0.017(2) 0.0010(14) 0.0033(14) 0.0016(14)
C13 0.023(2) 0.016(2) 0.024(2) -0.0006(14) 0.0071(14) -0.0028(14)

loop_
_atom_site_label
_atom_site_type_symbol
_atom_site_fract_x
_atom_site_fract_y
_atom_site_fract_z
_atom_site_U_iso_or_equiv
_atom_site_thermal_displace_type
_atom_site_occupancy
_atom_site_calc_flag
_atom_site_refinement_flags
Cl1 Cl -0.21658(11) 0.97542(7) 0.05651(7) 0.0316(3) Uani 1 d .
O1 O 0.0464(3) 0.8025(2) 0.1165(2) 0.0262(6) Uani 1 d .
H1 H -0.0264(59) 0.8433(34) 0.0872(37) 0.058(11) Uiso 1 d .
N1 N 0.3107(4) 0.8914(2) 0.1463(2) 0.0194(6) Uani 1 d .
H1N H 0.2625(58) 0.9314(35) 0.0892(37) 0.064(14) Uiso 1 d .
O2 O 0.0834(3) 0.9324(2) 0.2406(2) 0.0248(6) Uani 1 d .
H2 H 0.0069(60) 0.9542(34) 0.1933(37) 0.058(11) Uiso 1 d .
C2 C 0.1573(4) 0.8513(2) 0.1980(2) 0.0184(7) Uani 1 d .
C3 C 0.2349(4) 0.7793(2) 0.2888(2) 0.0181(7) Uani 1 d .
C4 C 0.0883(4) 0.7364(3) 0.3416(3) 0.0279(8) Uani 1 d .
H4A H 0.0060(15) 0.7004(14) 0.2869(5) 0.034 Uiso 1 calc R
H4B H 0.0275(18) 0.7906(3) 0.3718(15) 0.034 Uiso 1 calc R
H4C H 0.1374(5) 0.6906(12) 0.4000(12) 0.034 Uiso 1 calc R
C5 C 0.3314(4) 0.6959(2) 0.2404(3) 0.0218(7) Uani 1 d .
H5A H 0.2484(4) 0.6596(2) 0.1849(3) 0.026 Uiso 1 calc R
H5B H 0.3785(4) 0.6481(2) 0.2984(3) 0.026 Uiso 1 calc R
C6 C 0.4811(4) 0.7368(2) 0.1880(3) 0.0215(7) Uani 1 d .
C7 C 0.5764(5) 0.6527(3) 0.1393(3) 0.0316(9) Uani 1 d .
H7C H 0.4948(8) 0.6183(10) 0.0828(12) 0.038 Uiso 1 calc R
H7B H 0.6233(24) 0.6054(9) 0.1966(4) 0.038 Uiso 1 calc R
H7A H 0.6720(18) 0.6807(3) 0.1074(16) 0.038 Uiso 1 calc R
C8 C 0.4038(4) 0.8092(2) 0.0983(3) 0.0217(7) Uani 1 d .
H8A H 0.4977(4) 0.8375(2) 0.0635(3) 0.026 Uiso 1 calc R
H8B H 0.3213(4) 0.7736(2) 0.0420(3) 0.026 Uiso 1 calc R
C9 C 0.6073(4) 0.7934(2) 0.2733(3) 0.0226(8) Uani 1 d .
H9A H 0.7042(4) 0.8198(2) 0.2399(3) 0.027 Uiso 1 calc R
H9B H 0.6570(4) 0.7474(2) 0.3325(3) 0.027 Uiso 1 calc R
C10 C 0.5153(4) 0.8797(2) 0.3206(3) 0.0203(7) Uani 1 d .
C11 C 0.6443(5) 0.9379(3) 0.4030(3) 0.0318(9) Uani 1 d .
H11A H 0.6812(21) 0.8968(6) 0.4678(8) 0.038 Uiso 1 calc R
H11B H 0.5885(10) 0.9986(8) 0.4236(13) 0.038 Uiso 1 calc R
H11C H 0.7460(13) 0.9556(14) 0.3708(7) 0.038 Uiso 1 calc R
C12 C 0.3652(4) 0.8369(2) 0.3720(3) 0.0207(7) Uani 1 d .
H12A H 0.4135(4) 0.7920(2) 0.4326(3) 0.025 Uiso 1 calc R
H12B H 0.3041(4) 0.8920(2) 0.4022(3) 0.025 Uiso 1 calc R
C13 C 0.4378(4) 0.9484(2) 0.2277(3) 0.0208(7) Uani 1 d .
H13A H 0.3779(4) 1.0048(2) 0.2564(3) 0.025 Uiso 1 calc R
H13B H 0.5318(4) 0.9756(2) 0.1923(3) 0.025 Uiso 1 calc R

loop_
_atom_type_symbol
_atom_type_description
_atom_type_scat_dispersion_real
_atom_type_scat_dispersion_imag
_atom_type_scat_source
C C 0.0033 0.0016 'International Tables Vol C Tables 4.2.6.8 and 6.1.1.4'
H H 0.0000 0.0000 'International Tables Vol C Tables 4.2.6.8 and 6.1.1.4'
N N 0.0061 0.0033 'International Tables Vol C Tables 4.2.6.8 and 6.1.1.4'
O O 0.0106 0.0060 'International Tables Vol C Tables 4.2.6.8 and 6.1.1.4'
Cl Cl 0.1484 0.1585 'International Tables Vol C Tables 4.2.6.8 and 6.1.1.4'

loop_
_geom_angle_atom_site_label_1
_geom_angle_atom_site_label_2
_geom_angle_atom_site_label_3
_geom_angle
H2 Cl1 H1 51.7(16)
C2 O1 H1 107.9(32)
C13 N1 C8 109.7(3)
C13 N1 C2 111.2(2)
C8 N1 C2 111.8(2)
C13 N1 H1N 111.0(29)
C8 N1 H1N 106.3(28)
C2 N1 H1N 106.6(28)
C2 O2 H2 107.9(32)
O1 C2 O2 114.1(3)
O1 C2 C3 111.3(3)
O2 C2 C3 110.5(3)
O1 C2 N1 106.7(2)
O2 C2 N1 106.8(2)
C3 C2 N1 107.1(2)
C4 C3 C12 110.8(3)
C4 C3 C2 109.2(3)
C12 C3 C2 108.3(3)
C4 C3 C5 110.4(3)
C12 C3 C5 108.9(3)
C2 C3 C5 109.1(2)
C3 C4 H4A 109.5(2)
C3 C4 H4B 109.5(2)
H4A C4 H4B 109.5
C3 C4 H4C 109.5(2)
H4A C4 H4C 109.5
H4B C4 H4C 109.5
C3 C5 C6 111.6(3)
C3 C5 H5A 109.3(2)
C6 C5 H5A 109.3(2)
C3 C5 H5B 109.3(2)
C6 C5 H5B 109.3(2)
H5A C5 H5B 108.0
C9 C6 C8 108.7(3)
C9 C6 C7 110.3(3)
C8 C6 C7 109.6(3)
C9 C6 C5 109.1(3)
C8 C6 C5 108.0(3)
C7 C6 C5 111.2(3)
C6 C7 H7C 109.5(2)
C6 C7 H7B 109.5(2)
H7C C7 H7B 109.5
C6 C7 H7A 109.5(2)
H7C C7 H7A 109.5
H7B C7 H7A 109.5
N1 C8 C6 109.4(2)
N1 C8 H8A 109.8(2)
C6 C8 H8A 109.8(2)
N1 C8 H8B 109.8(2)
C6 C8 H8B 109.8(2)
H8A C8 H8B 108.2
C6 C9 C10 111.0(3)
C6 C9 H9A 109.4(2)
C10 C9 H9A 109.4(2)
C6 C9 H9B 109.4(2)
C10 C9 H9B 109.4(2)
H9A C9 H9B 108.0
C13 C10 C11 109.4(3)
C13 C10 C9 108.3(3)
C11 C10 C9 110.5(3)
C13 C10 C12 108.3(3)
C11 C10 C12 111.7(3)
C9 C10 C12 108.5(3)
C10 C11 H11A 109.5(2)
C10 C11 H11B 109.5(2)
H11A C11 H11B 109.5
C10 C11 H11C 109.5(2)
H11A C11 H11C 109.5
H11B C11 H11C 109.5
C3 C12 C10 111.6(2)
C3 C12 H12A 109.3(2)
C10 C12 H12A 109.3(2)
C3 C12 H12B 109.3(2)
C10 C12 H12B 109.3(2)
H12A C12 H12B 108.0
N1 C13 C10 109.5(3)
N1 C13 H13A 109.8(2)
C10 C13 H13A 109.8(2)
N1 C13 H13B 109.8(2)
C10 C13 H13B 109.8(2)
H13A C13 H13B 108.2

loop_
_geom_bond_atom_site_label_1
_geom_bond_atom_site_label_2
_geom_bond_distance
Cl1 H2 2.24(5)
Cl1 H1 2.30(5)
O1 C2 1.382(4)
O1 H1 0.83(5)
N1 C13 1.502(4)
N1 C8 1.503(4)
N1 C2 1.552(4)
N1 H1N 0.92(5)
O2 C2 1.382(4)
O2 H2 0.82(5)
C2 C3 1.532(4)
C3 C4 1.530(4)
C3 C12 1.532(4)
C3 C5 1.532(4)
C4 H4A 0.98
C4 H4B 0.98
C4 H4C 0.98
C5 C6 1.536(4)
C5 H5A 0.99
C5 H5B 0.99
C6 C9 1.523(5)
C6 C8 1.527(5)
C6 C7 1.535(4)
C7 H7C 0.98
C7 H7B 0.98
C7 H7A 0.98
C8 H8A 0.99
C8 H8B 0.99
C9 C10 1.536(4)
C9 H9A 0.99
C9 H9B 0.99
C10 C13 1.523(4)
C10 C11 1.525(5)
C10 C12 1.541(4)
C11 H11A 0.98
C11 H11B 0.98
C11 H11C 0.98
C12 H12A 0.99
C12 H12B 0.99
C13 H13A 0.99
C13 H13B 0.99

loop_
_geom_torsion_atom_site_label_1
_geom_torsion_atom_site_label_2
_geom_torsion_atom_site_label_3
_geom_torsion_atom_site_label_4
_geom_torsion
C13 N1 C2 O1 178.5(2)
C8 N1 C2 O1 -58.5(3)
C13 N1 C2 O2 56.2(3)
C8 N1 C2 O2 179.2(3)
C13 N1 C2 C3 -62.3(3)
C8 N1 C2 C3 60.7(3)
O1 C2 C3 C4 -63.0(3)
O2 C2 C3 C4 64.8(3)
N1 C2 C3 C4 -179.2(2)
O1 C2 C3 C12 176.2(2)
O2 C2 C3 C12 -55.9(3)
N1 C2 C3 C12 60.0(3)
O1 C2 C3 C5 57.8(3)
O2 C2 C3 C5 -174.4(3)
N1 C2 C3 C5 -58.4(3)
C4 C3 C5 C6 -179.3(3)
C12 C3 C5 C6 -57.3(3)
C2 C3 C5 C6 60.7(4)
C3 C5 C6 C9 58.4(4)
C3 C5 C6 C8 -59.5(3)
C3 C5 C6 C7 -179.8(3)
C13 N1 C8 C6 62.2(3)
C2 N1 C8 C6 -61.6(3)
C9 C6 C8 N1 -59.5(3)
C7 C6 C8 N1 -180.0(3)
C5 C6 C8 N1 58.8(3)
C8 C6 C9 C10 58.3(3)
C7 C6 C9 C10 178.4(3)
C5 C6 C9 C10 -59.2(3)
C6 C9 C10 C13 -58.3(3)
C6 C9 C10 C11 -178.1(3)
C6 C9 C10 C12 59.1(3)
C4 C3 C12 C10 179.3(3)
C2 C3 C12 C10 -61.0(3)
C5 C3 C12 C10 57.6(3)
C13 C10 C12 C3 59.0(3)
C11 C10 C12 C3 179.5(3)
C9 C10 C12 C3 -58.5(3)
C8 N1 C13 C10 -62.5(3)
C2 N1 C13 C10 61.7(3)
C11 C10 C13 N1 180.0(2)
C9 C10 C13 N1 59.5(3)
C12 C10 C13 N1 -58.1(3)
Cl1 H2 O2 C2 41.5(178)
H2 O2 C2 C3 -153.6(33)
Cl1 H2 O2 C2 41.5(178)
H2 O2 C2 N1 90.3(33)
Cl1 H1 O1 C2 -32.2(151)
H1 O1 C2 C3 152.5(32)
Cl1 H1 O1 C2 -32.2(151)
H1 O1 C2 N1 -91.1(32)
H2 O2 C3 O1 10.3(47)
H1 O1 C2 O2 26.6(33)
